data_7237831
loop_
_publ_author_name
'Zhang, Yu-Xiao'
'Li, Bing-Xuan'
'Lin, Hua'
'Ma, Zuju'
'Wu, Xin-Tao'
'Zhu, Qi-Long'

_publ_section_title
;
 Impressive second harmonic generation response in a novel phase-matchable
 NLO-active MOF derived from achiral precursors
;
_journal_issue 21
_journal_name_full 'Journal of Materials Chemistry C'
_journal_page_first 6217
_journal_paper_doi 10.1039/C9TC01867K
_journal_volume 7
_journal_year 2019
_chemical_formula_moiety 'C16 H13 N3 O6 Zn'
_chemical_formula_sum 'C16 H13 N3 O6 Zn'
_chemical_formula_weight 408.66
_space_group_crystal_system orthorhombic
_space_group_IT_number 19
_space_group_name_Hall 'P 2ac 2ab'
_space_group_name_H-M_alt 'P 21 21 21'
_atom_sites_solution_hydrogens mixed
_atom_sites_solution_primary direct
_audit_creation_date 2019-02-24
_audit_creation_method
;
Olex2 1.2
(compiled 2018.04.26 svn.r3504 for OlexSys, GUI svn.r5492)
;
_audit_update_record
;
2019-02-24 deposited with the CCDC.	2019-04-29 downloaded from the CCDC.
;
_cell_angle_alpha 90
_cell_angle_beta 90
_cell_angle_gamma 90
_cell_formula_units_Z 4
_cell_length_a 4.9797(4)
_cell_length_b 11.2729(11)
_cell_length_c 27.335(3)
_cell_measurement_reflns_used 4407
_cell_measurement_temperature 293(2)
_cell_measurement_theta_max 27.4816
_cell_measurement_theta_min 2.2352
_cell_volume 1534.5(3)
_computing_molecular_graphics 'Olex2 (Dolomanov et al., 2009)'
_computing_publication_material 'Olex2 (Dolomanov et al., 2009)'
_computing_structure_refinement 'ShelXL (Sheldrick, 2015)'
_computing_structure_solution 'ShelXS (Sheldrick, 2008)'
_diffrn_ambient_temperature 293(2)
_diffrn_measured_fraction_theta_full 0.997
_diffrn_measured_fraction_theta_max 0.997
_diffrn_measurement_device_type 'Saturn724+ (2x2 bin mode)'
_diffrn_measurement_method CCD_Profile_fitting
_diffrn_radiation_type MoK\a
_diffrn_radiation_wavelength 0.71073
_diffrn_reflns_av_R_equivalents 0.0820
_diffrn_reflns_av_unetI/netI 0.1063
_diffrn_reflns_Laue_measured_fraction_full 0.997
_diffrn_reflns_Laue_measured_fraction_max 0.997
_diffrn_reflns_limit_h_max 6
_diffrn_reflns_limit_h_min -6
_diffrn_reflns_limit_k_max 14
_diffrn_reflns_limit_k_min -14
_diffrn_reflns_limit_l_max 32
_diffrn_reflns_limit_l_min -35
_diffrn_reflns_number 13295
_diffrn_reflns_point_group_measured_fraction_full 0.996
_diffrn_reflns_point_group_measured_fraction_max 0.994
_diffrn_reflns_theta_full 25.242
_diffrn_reflns_theta_max 27.511
_diffrn_reflns_theta_min 2.874
_exptl_absorpt_coefficient_mu 1.644
_exptl_crystal_colour colorless
_exptl_crystal_density_diffrn 1.769
_exptl_crystal_description platy
_exptl_crystal_F_000 832
_refine_diff_density_max 0.611
_refine_diff_density_min -0.546
_refine_diff_density_rms 0.078
_refine_ls_abs_structure_details
;
 Flack x determined using 638 quotients [(I+)-(I-)]/[(I+)+(I-)]
 (Parsons, Flack and Wagner, Acta Cryst. B69 (2013) 249-259).
;
_refine_ls_abs_structure_Flack 0.057(13)
_refine_ls_extinction_method none
_refine_ls_goodness_of_fit_ref 0.880
_refine_ls_hydrogen_treatment mixed
_refine_ls_matrix_type full
_refine_ls_number_parameters 241
_refine_ls_number_reflns 3519
_refine_ls_number_restraints 0
_refine_ls_restrained_S_all 0.880
_refine_ls_R_factor_all 0.0599
_refine_ls_R_factor_gt 0.0414
_refine_ls_shift/su_max 0.001
_refine_ls_shift/su_mean 0.000
_refine_ls_structure_factor_coef Fsqd
_refine_ls_weighting_details 'w=1/[\s^2^(Fo^2^)+(0.0218P)^2^] where P=(Fo^2^+2Fc^2^)/3'
_refine_ls_weighting_scheme calc
_refine_ls_wR_factor_gt 0.0668
_refine_ls_wR_factor_ref 0.0735
_reflns_Friedel_coverage 0.691
_reflns_Friedel_fraction_full 0.994
_reflns_Friedel_fraction_max 0.991
_reflns_number_gt 2406
_reflns_number_total 3519
_reflns_threshold_expression 'I > 2\s(I)'
_cod_data_source_file c9tc01867k2.cif
_cod_data_source_block 1d
_cod_database_code 7237831
_shelx_shelxl_version_number 2017/1
_shelx_space_group_comment
;
The symmetry employed for this shelxl refinement is uniquely defined
by the following loop, which should always be used as a source of
symmetry information in preference to the above space-group names.
They are only intended as comments.
;
_olex2_refinement_description
;
1. Fixed Uiso
 At 1.2 times of:
  All C(H) groups, All N(H) groups
 At 1.5 times of:
  All O(H) groups, All O(H,H) groups
2.a Rotating group:
 O5W(H5WA,H5WB), O6W(H6WA)
2.b Aromatic/amide H refined with riding coordinates:
 N2(H2), C3(H3), C4(H4), C6(H6), C7(H7), C11(H11), C12(H12), C14(H14), C15(H15)
;
_olex2_submission_special_instructions 'No special instructions were received'

loop_
_space_group_symop_operation_xyz
'x, y, z'
'-x+1/2, -y, z+1/2'
'x+1/2, -y+1/2, -z'
'-x, y+1/2, -z+1/2'

loop_
_atom_site_label
_atom_site_type_symbol
_atom_site_fract_x
_atom_site_fract_y
_atom_site_fract_z
_atom_site_U_iso_or_equiv
_atom_site_adp_type
_atom_site_occupancy
_atom_site_site_symmetry_order
_atom_site_calc_flag
_atom_site_refinement_flags_posn
Zn1 Zn -0.98884(13) 1.04316(5) -0.07340(2) 0.02839(16) Uani 1 1 d .
N1 N 0.2752(8) 0.9454(4) 0.17286(14) 0.0277(10) Uani 1 1 d .
N2 N 0.4060(9) 0.7605(4) 0.17509(15) 0.0327(12) Uani 1 1 d .
H2 H 0.493232 0.698138 0.183755 0.039 Uiso 1 1 calc R
N3 N 0.2135(9) 0.7632(3) 0.14013(15) 0.0304(11) Uani 1 1 d .
C1 C -0.6659(9) 1.0445(5) 0.00498(18) 0.0268(11) Uani 1 1 d .
C2 C -0.4630(11) 1.0018(4) 0.04170(17) 0.0251(12) Uani 1 1 d .
C3 C -0.3166(10) 1.0804(4) 0.0698(2) 0.0336(14) Uani 1 1 d .
H3 H -0.351116 1.161245 0.067290 0.040 Uiso 1 1 calc R
C4 C -0.1191(9) 1.0409(4) 0.10154(18) 0.0293(12) Uani 1 1 d .
H4 H -0.020470 1.095574 0.119580 0.035 Uiso 1 1 calc R
C5 C -0.0670(9) 0.9208(4) 0.10676(18) 0.0244(12) Uani 1 1 d .
C6 C -0.2184(11) 0.8414(4) 0.0785(2) 0.0330(14) Uani 1 1 d .
H6 H -0.186471 0.760385 0.081235 0.040 Uiso 1 1 calc R
C7 C -0.4136(10) 0.8810(4) 0.04657(18) 0.0285(13) Uani 1 1 d .
H7 H -0.512376 0.826724 0.028301 0.034 Uiso 1 1 calc R
C8 C 0.1386(9) 0.8775(4) 0.13988(18) 0.0252(12) Uani 1 1 d .
C9 C 0.4416(10) 0.8689(4) 0.19433(18) 0.0243(12) Uani 1 1 d .
C10 C 0.6317(10) 0.8914(4) 0.23357(19) 0.0273(13) Uani 1 1 d .
C11 C 0.7409(10) 1.0033(4) 0.23998(19) 0.0291(13) Uani 1 1 d .
H11 H 0.688164 1.065276 0.219692 0.035 Uiso 1 1 calc R
C12 C 0.9286(10) 1.0232(4) 0.27648(18) 0.0327(14) Uani 1 1 d .
H12 H 1.005512 1.097990 0.279738 0.039 Uiso 1 1 calc R
C13 C 1.0028(11) 0.9335(4) 0.30809(16) 0.0256(10) Uani 1 1 d .
C14 C 0.8909(11) 0.8226(4) 0.3021(2) 0.0368(15) Uani 1 1 d .
H14 H 0.939629 0.761331 0.323063 0.044 Uiso 1 1 calc R
C16 C 1.1994(10) 0.9566(5) 0.34800(19) 0.0294(12) Uani 1 1 d .
C15 C 0.7078(11) 0.8013(4) 0.2653(2) 0.0374(15) Uani 1 1 d .
H15 H 0.634493 0.725934 0.261758 0.045 Uiso 1 1 calc R
O2 O -0.7547(7) 1.1469(3) 0.00463(13) 0.0355(10) Uani 1 1 d .
O1 O -0.7395(7) 0.9671(3) -0.02732(12) 0.0289(8) Uani 1 1 d .
O3 O 1.2231(7) 0.8772(3) 0.38154(13) 0.0328(9) Uani 1 1 d .
O4 O 1.3327(7) 1.0493(3) 0.34981(13) 0.0425(10) Uani 1 1 d .
O5W O -1.2732(7) 0.9195(3) -0.07660(14) 0.0416(10) Uani 1 1 d .
H5WA H -1.290525 0.895384 -0.106191 0.062 Uiso 1 1 d GR
H5WB H -1.425547 0.950951 -0.069899 0.062 Uiso 1 1 d GR
O6W O -1.2511(8) 1.1737(3) -0.06665(18) 0.0383(11) Uani 1 1 d .
H6WA H -1.405211 1.150192 -0.076329 0.057 Uiso 1 1 d GR
H6WB H -1.243(15) 1.222(5) -0.048(2) 0.07(3) Uiso 1 1 d .

loop_
_atom_site_aniso_label
_atom_site_aniso_U_11
_atom_site_aniso_U_22
_atom_site_aniso_U_33
_atom_site_aniso_U_23
_atom_site_aniso_U_13
_atom_site_aniso_U_12
Zn1 0.0197(3) 0.0365(3) 0.0290(3) 0.0021(3) 0.0009(3) -0.0003(4)
N1 0.021(2) 0.035(2) 0.027(3) -0.006(2) -0.0044(19) 0.000(2)
N2 0.032(3) 0.035(2) 0.031(3) 0.000(2) -0.012(2) 0.004(2)
N3 0.027(3) 0.033(2) 0.031(3) -0.003(2) -0.013(2) 0.003(2)
C1 0.016(3) 0.036(3) 0.028(3) 0.001(3) 0.003(2) 0.001(3)
C2 0.019(3) 0.032(2) 0.024(3) -0.001(2) -0.001(2) 0.000(2)
C3 0.035(3) 0.026(3) 0.040(4) -0.005(3) -0.003(3) 0.004(2)
C4 0.026(3) 0.030(3) 0.032(3) -0.005(3) -0.009(2) -0.002(3)
C5 0.016(3) 0.031(3) 0.026(3) -0.002(2) -0.004(2) 0.001(2)
C6 0.031(3) 0.027(3) 0.041(4) -0.005(3) -0.006(3) -0.001(2)
C7 0.024(4) 0.027(3) 0.034(3) -0.003(3) -0.009(2) -0.001(2)
C8 0.022(3) 0.033(3) 0.021(3) -0.001(2) 0.001(2) 0.001(2)
C9 0.019(3) 0.027(2) 0.027(3) 0.000(2) -0.002(2) 0.001(2)
C10 0.025(3) 0.033(3) 0.025(3) -0.002(2) -0.001(2) 0.001(2)
C11 0.031(3) 0.029(3) 0.027(3) 0.002(2) 0.000(3) 0.004(2)
C12 0.034(4) 0.031(3) 0.034(3) -0.001(2) -0.007(3) -0.004(2)
C13 0.017(2) 0.037(3) 0.023(3) -0.003(2) 0.002(3) -0.001(3)
C14 0.043(4) 0.035(3) 0.033(3) 0.009(3) -0.017(3) -0.003(3)
C16 0.018(3) 0.041(3) 0.030(3) -0.006(3) 0.004(2) 0.002(3)
C15 0.040(4) 0.028(3) 0.045(4) 0.001(3) -0.012(3) -0.010(3)
O2 0.033(3) 0.034(2) 0.039(3) -0.0016(19) -0.008(2) 0.0098(19)
O1 0.024(2) 0.0355(19) 0.027(2) -0.0041(18) -0.0053(16) 0.0004(19)
O3 0.021(2) 0.047(2) 0.030(2) -0.0016(19) -0.0061(17) 0.0041(19)
O4 0.032(2) 0.051(2) 0.045(3) -0.003(2) -0.0090(19) -0.014(2)
O5W 0.027(2) 0.049(2) 0.049(3) -0.020(2) 0.012(2) -0.0054(18)
O6W 0.027(2) 0.037(2) 0.051(3) -0.014(2) -0.005(2) -0.0008(19)

loop_
_atom_type_symbol
_atom_type_description
_atom_type_scat_dispersion_real
_atom_type_scat_dispersion_imag
_atom_type_scat_source
C C 0.0033 0.0016 'International Tables Vol C Tables 4.2.6.8 and 6.1.1.4'
H H 0.0000 0.0000 'International Tables Vol C Tables 4.2.6.8 and 6.1.1.4'
N N 0.0061 0.0033 'International Tables Vol C Tables 4.2.6.8 and 6.1.1.4'
O O 0.0106 0.0060 'International Tables Vol C Tables 4.2.6.8 and 6.1.1.4'
Zn Zn 0.2839 1.4301 'International Tables Vol C Tables 4.2.6.8 and 6.1.1.4'

loop_
_geom_angle_atom_site_label_1
_geom_angle_atom_site_label_2
_geom_angle_atom_site_label_3
_geom_angle
_geom_angle_site_symmetry_1
_geom_angle_site_symmetry_3
O1 Zn1 C16 100.41(14) . 2_574
O1 Zn1 O3 99.84(14) . 2_574
O1 Zn1 O4 99.31(13) . 2_574
O1 Zn1 O5W 99.90(14) . .
O1 Zn1 O6W 133.05(17) . .
O3 Zn1 C16 29.26(14) 2_574 2_574
O3 Zn1 O4 57.49(13) 2_574 2_574
O4 Zn1 C16 28.24(13) 2_574 2_574
O5W Zn1 C16 111.14(17) . 2_574
O5W Zn1 O3 138.72(16) . 2_574
O5W Zn1 O4 83.73(14) . 2_574
O6W Zn1 C16 116.42(18) . 2_574
O6W Zn1 O3 99.15(16) . 2_574
O6W Zn1 O4 126.99(16) . 2_574
O6W Zn1 O5W 93.19(15) . .
C9 N1 C8 103.8(4) . .
N3 N2 H2 124.8 . .
C9 N2 H2 124.8 . .
C9 N2 N3 110.5(4) . .
C8 N3 N2 102.8(4) . .
O2 C1 C2 123.0(5) . .
O2 C1 O1 121.5(5) . .
O1 C1 C2 115.4(4) . .
C3 C2 C1 121.3(4) . .
C3 C2 C7 118.9(5) . .
C7 C2 C1 119.8(5) . .
C2 C3 H3 119.4 . .
C2 C3 C4 121.1(5) . .
C4 C3 H3 119.4 . .
C3 C4 H4 119.6 . .
C3 C4 C5 120.8(5) . .
C5 C4 H4 119.6 . .
C4 C5 C6 117.7(5) . .
C4 C5 C8 121.6(4) . .
C6 C5 C8 120.6(4) . .
C5 C6 H6 119.3 . .
C7 C6 C5 121.4(4) . .
C7 C6 H6 119.3 . .
C2 C7 H7 119.9 . .
C6 C7 C2 120.1(5) . .
C6 C7 H7 119.9 . .
N1 C8 C5 125.2(5) . .
N3 C8 N1 113.4(4) . .
N3 C8 C5 121.5(5) . .
N1 C9 N2 109.5(4) . .
N1 C9 C10 128.2(4) . .
N2 C9 C10 122.3(4) . .
C11 C10 C9 120.5(5) . .
C11 C10 C15 118.7(5) . .
C15 C10 C9 120.8(5) . .
C10 C11 H11 119.9 . .
C10 C11 C12 120.3(5) . .
C12 C11 H11 119.9 . .
C11 C12 H12 119.6 . .
C13 C12 C11 120.8(5) . .
C13 C12 H12 119.6 . .
C12 C13 C16 120.4(5) . .
C14 C13 C12 118.8(5) . .
C14 C13 C16 120.8(5) . .
C13 C14 H14 119.6 . .
C15 C14 C13 120.8(5) . .
C15 C14 H14 119.6 . .
C13 C16 Zn1 167.1(4) . 2_575
O3 C16 Zn1 50.1(2) . 2_575
O3 C16 C13 117.4(5) . .
O4 C16 Zn1 70.6(3) . 2_575
O4 C16 C13 122.0(5) . .
O4 C16 O3 120.6(5) . .
C10 C15 H15 119.7 . .
C14 C15 C10 120.6(5) . .
C14 C15 H15 119.7 . .
C1 O1 Zn1 108.8(3) . .
C16 O3 Zn1 100.7(3) . 2_575
C16 O4 Zn1 81.2(3) . 2_575
Zn1 O5W H5WA 109.6 . .
Zn1 O5W H5WB 109.3 . .
H5WA O5W H5WB 104.1 . .
Zn1 O6W H6WA 109.5 . .
Zn1 O6W H6WB 124(6) . .
H6WA O6W H6WB 119.2 . .

loop_
_geom_bond_atom_site_label_1
_geom_bond_atom_site_label_2
_geom_bond_distance
_geom_bond_site_symmetry_2
Zn1 C16 2.587(5) 2_574
Zn1 O1 1.966(3) .
Zn1 O3 2.019(3) 2_574
Zn1 O4 2.469(4) 2_574
Zn1 O5W 1.989(3) .
Zn1 O6W 1.976(4) .
N1 C8 1.364(6) .
N1 C9 1.332(6) .
N2 H2 0.8600 .
N2 N3 1.354(5) .
N2 C9 1.342(5) .
N3 C8 1.342(6) .
C1 C2 1.503(7) .
C1 O2 1.237(6) .
C1 O1 1.294(5) .
C2 C3 1.380(6) .
C2 C7 1.390(6) .
C3 H3 0.9300 .
C3 C4 1.386(6) .
C4 H4 0.9300 .
C4 C5 1.386(6) .
C5 C6 1.403(6) .
C5 C8 1.451(6) .
C6 H6 0.9300 .
C6 C7 1.380(6) .
C7 H7 0.9300 .
C9 C10 1.453(6) .
C10 C11 1.385(6) .
C10 C15 1.389(7) .
C11 H11 0.9300 .
C11 C12 1.385(6) .
C12 H12 0.9300 .
C12 C13 1.381(6) .
C13 C14 1.379(6) .
C13 C16 1.489(7) .
C14 H14 0.9300 .
C14 C15 1.377(7) .
C16 O3 1.287(6) .
C16 O4 1.239(6) .
C15 H15 0.9300 .
O5W H5WA 0.8575 .
O5W H5WB 0.8575 .
O6W H6WA 0.8538 .
O6W H6WB 0.75(5) .

loop_
_geom_hbond_atom_site_label_D
_geom_hbond_atom_site_label_H
_geom_hbond_atom_site_label_A
_geom_hbond_distance_DH
_geom_hbond_distance_HA
_geom_hbond_distance_DA
_geom_hbond_angle_DHA
_geom_hbond_site_symmetry_A
_geom_hbond_publ_flag
N2 H2 O4 0.86 2.10 2.798(6) 137.9 4_745 yes
O5W H5WA N3 0.86 2.01 2.694(5) 135.6 3_365 yes
O5W H5WB O1 0.86 1.96 2.738(5) 150.7 1_455 yes
O6W H6WA O3 0.85 1.98 2.803(5) 161.1 2_474 yes
O6W H6WB O2 0.75(5) 1.89(5) 2.639(5) 173(7) 3_475 yes

loop_
_geom_torsion_atom_site_label_1
_geom_torsion_atom_site_label_2
_geom_torsion_atom_site_label_3
_geom_torsion_atom_site_label_4
_geom_torsion
_geom_torsion_site_symmetry_4
N1 C9 C10 C11 -27.1(8) .
N1 C9 C10 C15 153.1(6) .
N2 N3 C8 N1 0.0(6) .
N2 N3 C8 C5 179.5(4) .
N2 C9 C10 C11 154.9(5) .
N2 C9 C10 C15 -25.0(8) .
N3 N2 C9 N1 0.1(6) .
N3 N2 C9 C10 178.4(4) .
C1 C2 C3 C4 -176.3(5) .
C1 C2 C7 C6 176.8(5) .
C2 C1 O1 Zn1 -177.1(3) .
C2 C3 C4 C5 -1.3(8) .
C3 C2 C7 C6 -1.0(8) .
C3 C4 C5 C6 0.7(8) .
C3 C4 C5 C8 -179.9(5) .
C4 C5 C6 C7 -0.2(8) .
C4 C5 C8 N1 8.5(8) .
C4 C5 C8 N3 -171.0(5) .
C5 C6 C7 C2 0.4(8) .
C6 C5 C8 N1 -172.2(5) .
C6 C5 C8 N3 8.4(7) .
C7 C2 C3 C4 1.5(8) .
C8 N1 C9 N2 0.0(5) .
C8 N1 C9 C10 -178.3(5) .
C8 C5 C6 C7 -179.6(5) .
C9 N1 C8 N3 0.0(6) .
C9 N1 C8 C5 -179.5(5) .
C9 N2 N3 C8 -0.1(5) .
C9 C10 C11 C12 -177.9(5) .
C9 C10 C15 C14 179.1(5) .
C10 C11 C12 C13 -2.3(8) .
C11 C10 C15 C14 -0.8(8) .
C11 C12 C13 C14 1.3(8) .
C11 C12 C13 C16 -178.4(5) .
C12 C13 C14 C15 -0.2(8) .
C12 C13 C16 Zn1 155.7(14) 2_575
C12 C13 C16 O3 167.4(5) .
C12 C13 C16 O4 -11.3(8) .
C13 C14 C15 C10 -0.1(9) .
C13 C16 O3 Zn1 -176.6(4) 2_575
C13 C16 O4 Zn1 177.0(5) 2_575
C14 C13 C16 Zn1 -24(2) 2_575
C14 C13 C16 O3 -12.4(8) .
C14 C13 C16 O4 168.9(5) .
C16 C13 C14 C15 179.6(5) .
C15 C10 C11 C12 2.0(8) .
O2 C1 C2 C3 -15.6(8) .
O2 C1 C2 C7 166.7(5) .
O2 C1 O1 Zn1 1.7(6) .
O1 C1 C2 C3 163.1(5) .
O1 C1 C2 C7 -14.6(7) .
O3 C16 O4 Zn1 -1.7(4) 2_575
O4 C16 O3 Zn1 2.1(6) 2_575
